data_7158794
loop_
_publ_author_name
'Hu, Sen-Jie'
'Jiang, Li-Lin'
'Qiu, Hui'
'Luo, Chun-Mei'
'Guan, Yu-Tao'
'Li, Long'
'Dong, Youren'
'Lei, Ke-Wei'
'Wei, Wen-Ting'

_publ_section_title
;
 Cyclization/hydrolysis of 1,5-enenitriles initiated by sulfonyl radicals
 in the aqueous phase in the presence of the I2/TBHP system
;
_journal_name_full 'Organic &amp; Biomolecular Chemistry'
_journal_paper_doi 10.1039/D2OB01124G
_journal_year 2022
_chemical_absolute_configuration rm
_chemical_formula_moiety 'C19 H19 N O4 S'
_chemical_formula_sum 'C19 H19 N O4 S'
_chemical_formula_weight 357.41
_space_group_crystal_system monoclinic
_space_group_IT_number 9
_space_group_name_Hall 'C -2yc'
_space_group_name_H-M_alt 'C 1 c 1'
_atom_sites_solution_hydrogens geom
_atom_sites_solution_primary dual
_audit_creation_date 2021-11-01
_audit_creation_method
;
Olex2 1.2
(compiled 2018.05.29 svn.r3508 for OlexSys, GUI svn.r5506)
;
_audit_update_record
;
2022-03-21 deposited with the CCDC.	2022-07-18 downloaded from the CCDC.
;
_cell_angle_alpha 90
_cell_angle_beta 106.051(2)
_cell_angle_gamma 90
_cell_formula_units_Z 4
_cell_length_a 14.0585(9)
_cell_length_b 6.5274(3)
_cell_length_c 19.2202(11)
_cell_measurement_reflns_used 2823
_cell_measurement_temperature 150
_cell_measurement_theta_max 26.390
_cell_measurement_theta_min 3.015
_cell_volume 1694.99(17)
_computing_cell_refinement 'SAINT V8.40A (?, 2016)'
_computing_data_reduction 'SAINT V8.40A (?, 2016)'
_computing_molecular_graphics 'Olex2 (Dolomanov et al., 2009)'
_computing_publication_material 'Olex2 (Dolomanov et al., 2009)'
_computing_structure_refinement 'ShelXL (Sheldrick, 2015)'
_computing_structure_solution 'ShelXT (Sheldrick, 2015)'
_diffrn_ambient_temperature 150.0
_diffrn_measured_fraction_theta_full 0.998
_diffrn_measured_fraction_theta_max 0.995
_diffrn_measurement_device_type 'D8 VENTURE'
_diffrn_measurement_method '\f and \w scans'
_diffrn_radiation_type MoK\a
_diffrn_radiation_wavelength 0.71073
_diffrn_reflns_av_R_equivalents 0.0399
_diffrn_reflns_av_unetI/netI 0.0488
_diffrn_reflns_Laue_measured_fraction_full 0.998
_diffrn_reflns_Laue_measured_fraction_max 0.995
_diffrn_reflns_limit_h_max 16
_diffrn_reflns_limit_h_min -17
_diffrn_reflns_limit_k_max 7
_diffrn_reflns_limit_k_min -8
_diffrn_reflns_limit_l_max 24
_diffrn_reflns_limit_l_min -24
_diffrn_reflns_number 7146
_diffrn_reflns_point_group_measured_fraction_full 0.870
_diffrn_reflns_point_group_measured_fraction_max 0.854
_diffrn_reflns_theta_full 25.242
_diffrn_reflns_theta_max 26.435
_diffrn_reflns_theta_min 3.015
_diffrn_standards_number 0
_exptl_absorpt_coefficient_mu 0.215
_exptl_absorpt_correction_T_max 0.7454
_exptl_absorpt_correction_T_min 0.6677
_exptl_absorpt_correction_type multi-scan
_exptl_absorpt_process_details
'SADABS-2016/2 (Bruker,2016/2) was used for absorption correction. wR2(int) was 0.1081 before and 0.0474 after correction. The Ratio of minimum to maximum transmission is 0.8958. The \l/2 correction factor is Not present.'
_exptl_crystal_colour colourless
_exptl_crystal_colour_primary colourless
_exptl_crystal_density_diffrn 1.401
_exptl_crystal_description block
_exptl_crystal_F_000 752
_exptl_crystal_size_max 0.15
_exptl_crystal_size_mid 0.08
_exptl_crystal_size_min 0.05
_refine_diff_density_max 0.330
_refine_diff_density_min -0.335
_refine_diff_density_rms 0.054
_refine_ls_abs_structure_details
;
 Flack x determined using 932 quotients [(I+)-(I-)]/[(I+)+(I-)]
 (Parsons, Flack and Wagner, Acta Cryst. B69 (2013) 249-259).
;
_refine_ls_abs_structure_Flack 0.05(5)
_refine_ls_extinction_method none
_refine_ls_goodness_of_fit_ref 1.079
_refine_ls_hydrogen_treatment constr
_refine_ls_matrix_type full
_refine_ls_number_parameters 228
_refine_ls_number_reflns 2980
_refine_ls_number_restraints 2
_refine_ls_restrained_S_all 1.079
_refine_ls_R_factor_all 0.0532
_refine_ls_R_factor_gt 0.0406
_refine_ls_shift/su_max 0.000
_refine_ls_shift/su_mean 0.000
_refine_ls_structure_factor_coef Fsqd
_refine_ls_weighting_details 'w=1/[\s^2^(Fo^2^)+(0.0390P)^2^+1.1273P] where P=(Fo^2^+2Fc^2^)/3'
_refine_ls_weighting_scheme calc
_refine_ls_wR_factor_gt 0.0846
_refine_ls_wR_factor_ref 0.0951
_reflns_Friedel_coverage 0.714
_reflns_Friedel_fraction_full 0.742
_reflns_Friedel_fraction_max 0.712
_reflns_number_gt 2604
_reflns_number_total 2980
_reflns_threshold_expression 'I > 2\s(I)'
_cod_data_source_file d2ob01124g2.cif
_cod_data_source_block nb_0m
_cod_database_code 7158794
_shelx_shelxl_version_number 2018/3
_shelx_space_group_comment
;
The symmetry employed for this shelxl refinement is uniquely defined
by the following loop, which should always be used as a source of
symmetry information in preference to the above space-group names.
They are only intended as comments.
;
_shelx_estimated_absorpt_t_max 0.989
_shelx_estimated_absorpt_t_min 0.968
_olex2_refinement_description
;
1. Fixed Uiso
 At 1.2 times of:
  All C(H) groups, All C(H,H) groups
 At 1.5 times of:
  All C(H,H,H) groups
2.a Secondary CH2 refined with riding coordinates:
 C7(H7A,H7B), C12(H12A,H12B)
2.b Aromatic/amide H refined with riding coordinates:
 C6(H6), C18(H18), C14(H14), C2(H2), C4(H4), C17(H17), C5(H5), C3(H3), C15(H15)
2.c Idealised Me refined as rotating group:
 C11(H11A,H11B,H11C), C19(H19A,H19B,H19C)
;
_olex2_submission_special_instructions 'No special instructions were received'

loop_
_space_group_symop_operation_xyz
'x, y, z'
'x, -y, z+1/2'
'x+1/2, y+1/2, z'
'x+1/2, -y+1/2, z+1/2'

loop_
_atom_site_label
_atom_site_type_symbol
_atom_site_fract_x
_atom_site_fract_y
_atom_site_fract_z
_atom_site_U_iso_or_equiv
_atom_site_adp_type
_atom_site_occupancy
_atom_site_site_symmetry_order
_atom_site_calc_flag
_atom_site_refinement_flags_posn
_atom_site_refinement_flags_adp
_atom_site_refinement_flags_occupancy
_atom_site_disorder_assembly
_atom_site_disorder_group
S1 S 0.65326(7) 0.39845(15) 0.61861(5) 0.0269(3) Uani 1 1 d . . . . .
O4 O 0.7446(2) 0.3220(5) 0.66529(15) 0.0335(7) Uani 1 1 d . . . . .
O1 O 0.3835(2) 0.2618(4) 0.53369(14) 0.0292(7) Uani 1 1 d . . . . .
O2 O 0.5198(2) 0.7923(5) 0.69729(15) 0.0390(8) Uani 1 1 d . . . . .
O3 O 0.6457(3) 0.6138(4) 0.59987(15) 0.0336(8) Uani 1 1 d . . . . .
C1 C 0.3435(3) 0.6484(6) 0.4489(2) 0.0232(9) Uani 1 1 d . . . . .
C10 C 0.4081(3) 0.4306(6) 0.5587(2) 0.0226(9) Uani 1 1 d . . . . .
C13 C 0.6241(3) 0.2553(6) 0.5376(2) 0.0257(9) Uani 1 1 d . . . . .
N1 N 0.3909(2) 0.6148(5) 0.52407(16) 0.0228(8) Uani 1 1 d . . . . .
C7 C 0.4254(3) 0.7920(6) 0.5721(2) 0.0250(9) Uani 1 1 d . . . . .
H7A H 0.368964 0.877162 0.576228 0.030 Uiso 1 1 calc R . . . .
H7B H 0.471365 0.878062 0.553927 0.030 Uiso 1 1 calc R . . . .
C8 C 0.4775(3) 0.6967(6) 0.6437(2) 0.0271(9) Uani 1 1 d . . . . .
C6 C 0.3249(3) 0.4871(6) 0.3995(2) 0.0277(10) Uani 1 1 d . . . . .
H6 H 0.341670 0.350731 0.415460 0.033 Uiso 1 1 calc R . . . .
C12 C 0.5603(3) 0.3463(6) 0.6638(2) 0.0249(9) Uani 1 1 d . . . . .
H12A H 0.544313 0.198489 0.658258 0.030 Uiso 1 1 calc R . . . .
H12B H 0.589321 0.372796 0.716064 0.030 Uiso 1 1 calc R . . . .
C18 C 0.5745(3) 0.3454(7) 0.4723(2) 0.0297(10) Uani 1 1 d . . . . .
H18 H 0.556788 0.486136 0.470281 0.036 Uiso 1 1 calc R . . . .
C11 C 0.3969(3) 0.3979(7) 0.6862(2) 0.0326(11) Uani 1 1 d . . . . .
H11A H 0.336455 0.480787 0.674103 0.049 Uiso 1 1 calc GR . . . .
H11B H 0.432174 0.416767 0.737426 0.049 Uiso 1 1 calc GR . . . .
H11C H 0.379571 0.253069 0.677040 0.049 Uiso 1 1 calc GR . . . .
C14 C 0.6517(3) 0.0506(6) 0.5412(2) 0.0290(10) Uani 1 1 d . . . . .
H14 H 0.686099 -0.009840 0.586041 0.035 Uiso 1 1 calc R . . . .
C2 C 0.3176(3) 0.8459(7) 0.4252(2) 0.0286(10) Uani 1 1 d . . . . .
H2 H 0.329143 0.956042 0.458778 0.034 Uiso 1 1 calc R . . . .
C4 C 0.2561(3) 0.7250(7) 0.3027(2) 0.0323(11) Uani 1 1 d . . . . .
H4 H 0.226039 0.751171 0.252864 0.039 Uiso 1 1 calc R . . . .
C9 C 0.4638(3) 0.4655(6) 0.6391(2) 0.0242(9) Uani 1 1 d . . . . .
C17 C 0.5513(4) 0.2265(7) 0.4100(2) 0.0343(11) Uani 1 1 d . . . . .
H17 H 0.517416 0.287138 0.365029 0.041 Uiso 1 1 calc R . . . .
C5 C 0.2815(3) 0.5275(7) 0.3266(2) 0.0320(11) Uani 1 1 d . . . . .
H5 H 0.269198 0.417964 0.292705 0.038 Uiso 1 1 calc R . . . .
C3 C 0.2747(4) 0.8831(7) 0.3518(2) 0.0362(11) Uani 1 1 d . . . . .
H3 H 0.258028 1.019304 0.335515 0.043 Uiso 1 1 calc R . . . .
C15 C 0.6281(4) -0.0643(7) 0.4779(2) 0.0329(10) Uani 1 1 d . . . . .
H15 H 0.647641 -0.203950 0.479544 0.039 Uiso 1 1 calc R . . . .
C16 C 0.5765(3) 0.0215(7) 0.4122(2) 0.0310(10) Uani 1 1 d . . . . .
C19 C 0.5465(4) -0.1116(8) 0.3450(2) 0.0403(12) Uani 1 1 d . . . . .
H19A H 0.479292 -0.163654 0.338879 0.060 Uiso 1 1 calc GR . . . .
H19B H 0.592541 -0.227015 0.350271 0.060 Uiso 1 1 calc GR . . . .
H19C H 0.548319 -0.030260 0.302578 0.060 Uiso 1 1 calc GR . . . .

loop_
_atom_site_aniso_label
_atom_site_aniso_U_11
_atom_site_aniso_U_22
_atom_site_aniso_U_33
_atom_site_aniso_U_23
_atom_site_aniso_U_13
_atom_site_aniso_U_12
S1 0.0260(6) 0.0265(5) 0.0272(5) -0.0010(4) 0.0058(4) 0.0010(5)
O4 0.0228(16) 0.0402(18) 0.0337(16) -0.0007(13) 0.0016(13) 0.0038(14)
O1 0.0375(19) 0.0182(14) 0.0302(14) -0.0014(12) 0.0068(14) -0.0030(13)
O2 0.044(2) 0.0353(18) 0.0298(15) -0.0112(14) -0.0026(15) 0.0044(16)
O3 0.0389(19) 0.0229(15) 0.0396(18) 0.0008(13) 0.0116(16) -0.0026(15)
C1 0.020(2) 0.026(2) 0.0206(19) 0.0037(15) 0.0018(17) 0.0012(17)
C10 0.024(2) 0.019(2) 0.027(2) 0.0039(16) 0.0122(18) 0.0024(17)
C13 0.027(2) 0.027(2) 0.0250(19) -0.0022(16) 0.0103(18) -0.0024(18)
N1 0.026(2) 0.0210(17) 0.0202(15) -0.0008(13) 0.0048(14) -0.0007(15)
C7 0.026(2) 0.021(2) 0.0252(19) -0.0037(16) 0.0031(17) -0.0004(18)
C8 0.027(2) 0.032(2) 0.0222(19) -0.0028(18) 0.0062(17) 0.005(2)
C6 0.030(3) 0.025(2) 0.028(2) 0.0015(17) 0.0086(18) 0.0000(19)
C12 0.028(2) 0.023(2) 0.0240(19) 0.0038(15) 0.0071(18) 0.0040(17)
C18 0.032(3) 0.029(2) 0.030(2) 0.0043(18) 0.0103(19) 0.006(2)
C11 0.033(3) 0.041(3) 0.025(2) 0.0060(18) 0.0104(19) 0.008(2)
C14 0.026(2) 0.030(2) 0.030(2) 0.0019(17) 0.0063(19) 0.002(2)
C2 0.030(3) 0.029(2) 0.026(2) -0.0007(17) 0.0058(19) 0.0007(19)
C4 0.028(3) 0.043(3) 0.025(2) 0.0051(19) 0.0051(19) 0.002(2)
C9 0.027(2) 0.0251(19) 0.0201(18) -0.0017(16) 0.0056(18) 0.0010(18)
C17 0.032(3) 0.042(3) 0.027(2) 0.0055(19) 0.006(2) 0.002(2)
C5 0.029(3) 0.039(3) 0.026(2) -0.0055(18) 0.005(2) -0.005(2)
C3 0.035(3) 0.042(3) 0.028(2) 0.005(2) 0.003(2) 0.006(2)
C15 0.041(3) 0.023(2) 0.036(2) -0.0009(19) 0.012(2) -0.002(2)
C16 0.027(3) 0.037(3) 0.031(2) -0.0043(19) 0.012(2) -0.008(2)
C19 0.043(3) 0.047(3) 0.031(2) -0.009(2) 0.011(2) -0.009(2)

loop_
_atom_type_symbol
_atom_type_description
_atom_type_scat_dispersion_real
_atom_type_scat_dispersion_imag
_atom_type_scat_source
C C 0.0033 0.0016 'International Tables Vol C Tables 4.2.6.8 and 6.1.1.4'
H H 0.0000 0.0000 'International Tables Vol C Tables 4.2.6.8 and 6.1.1.4'
N N 0.0061 0.0033 'International Tables Vol C Tables 4.2.6.8 and 6.1.1.4'
O O 0.0106 0.0060 'International Tables Vol C Tables 4.2.6.8 and 6.1.1.4'
S S 0.1246 0.1234 'International Tables Vol C Tables 4.2.6.8 and 6.1.1.4'

loop_
_geom_angle_atom_site_label_1
_geom_angle_atom_site_label_2
_geom_angle_atom_site_label_3
_geom_angle
_geom_angle_site_symmetry_1
_geom_angle_site_symmetry_3
_geom_angle_publ_flag
O4 S1 O3 118.93(19) . . ?
O4 S1 C13 108.43(19) . . ?
O4 S1 C12 106.12(18) . . ?
O3 S1 C13 108.16(18) . . ?
O3 S1 C12 106.98(19) . . ?
C13 S1 C12 107.74(19) . . ?
C6 C1 N1 121.3(3) . . ?
C2 C1 N1 118.9(3) . . ?
C2 C1 C6 119.8(3) . . ?
O1 C10 N1 128.0(4) . . ?
O1 C10 C9 122.7(3) . . ?
N1 C10 C9 109.3(3) . . ?
C18 C13 S1 120.7(3) . . ?
C18 C13 C14 121.1(4) . . ?
C14 C13 S1 118.3(3) . . ?
C1 N1 C7 119.5(3) . . ?
C10 N1 C1 126.8(3) . . ?
C10 N1 C7 113.7(3) . . ?
N1 C7 H7A 111.0 . . ?
N1 C7 H7B 111.0 . . ?
N1 C7 C8 104.0(3) . . ?
H7A C7 H7B 109.0 . . ?
C8 C7 H7A 111.0 . . ?
C8 C7 H7B 111.0 . . ?
O2 C8 C7 124.5(4) . . ?
O2 C8 C9 125.9(4) . . ?
C7 C8 C9 109.6(3) . . ?
C1 C6 H6 120.3 . . ?
C5 C6 C1 119.4(4) . . ?
C5 C6 H6 120.3 . . ?
S1 C12 H12A 108.0 . . ?
S1 C12 H12B 108.0 . . ?
H12A C12 H12B 107.2 . . ?
C9 C12 S1 117.4(3) . . ?
C9 C12 H12A 108.0 . . ?
C9 C12 H12B 108.0 . . ?
C13 C18 H18 120.5 . . ?
C13 C18 C17 118.9(4) . . ?
C17 C18 H18 120.5 . . ?
H11A C11 H11B 109.5 . . ?
H11A C11 H11C 109.5 . . ?
H11B C11 H11C 109.5 . . ?
C9 C11 H11A 109.5 . . ?
C9 C11 H11B 109.5 . . ?
C9 C11 H11C 109.5 . . ?
C13 C14 H14 120.6 . . ?
C13 C14 C15 118.8(4) . . ?
C15 C14 H14 120.6 . . ?
C1 C2 H2 120.1 . . ?
C1 C2 C3 119.9(4) . . ?
C3 C2 H2 120.1 . . ?
C5 C4 H4 120.3 . . ?
C3 C4 H4 120.3 . . ?
C3 C4 C5 119.4(4) . . ?
C8 C9 C10 103.0(3) . . ?
C8 C9 C12 113.6(4) . . ?
C8 C9 C11 109.8(3) . . ?
C12 C9 C10 113.4(3) . . ?
C12 C9 C11 107.9(3) . . ?
C11 C9 C10 108.9(3) . . ?
C18 C17 H17 119.4 . . ?
C16 C17 C18 121.2(4) . . ?
C16 C17 H17 119.4 . . ?
C6 C5 H5 119.6 . . ?
C4 C5 C6 120.8(4) . . ?
C4 C5 H5 119.6 . . ?
C2 C3 H3 119.6 . . ?
C4 C3 C2 120.7(4) . . ?
C4 C3 H3 119.6 . . ?
C14 C15 H15 119.4 . . ?
C16 C15 C14 121.1(4) . . ?
C16 C15 H15 119.4 . . ?
C17 C16 C15 118.9(4) . . ?
C17 C16 C19 121.4(4) . . ?
C15 C16 C19 119.7(4) . . ?
C16 C19 H19A 109.5 . . ?
C16 C19 H19B 109.5 . . ?
C16 C19 H19C 109.5 . . ?
H19A C19 H19B 109.5 . . ?
H19A C19 H19C 109.5 . . ?
H19B C19 H19C 109.5 . . ?

loop_
_geom_bond_atom_site_label_1
_geom_bond_atom_site_label_2
_geom_bond_distance
_geom_bond_site_symmetry_2
_geom_bond_publ_flag
S1 O4 1.438(3) . ?
S1 O3 1.448(3) . ?
S1 C13 1.764(4) . ?
S1 C12 1.790(4) . ?
O1 C10 1.213(5) . ?
O2 C8 1.210(5) . ?
C1 N1 1.430(5) . ?
C1 C6 1.394(6) . ?
C1 C2 1.382(6) . ?
C10 N1 1.363(5) . ?
C10 C9 1.545(5) . ?
C13 C18 1.387(6) . ?
C13 C14 1.388(6) . ?
N1 C7 1.476(5) . ?
C7 H7A 0.9900 . ?
C7 H7B 0.9900 . ?
C7 C8 1.503(5) . ?
C8 C9 1.521(6) . ?
C6 H6 0.9500 . ?
C6 C5 1.390(6) . ?
C12 H12A 0.9900 . ?
C12 H12B 0.9900 . ?
C12 C9 1.521(6) . ?
C18 H18 0.9500 . ?
C18 C17 1.389(6) . ?
C11 H11A 0.9800 . ?
C11 H11B 0.9800 . ?
C11 H11C 0.9800 . ?
C11 C9 1.538(6) . ?
C14 H14 0.9500 . ?
C14 C15 1.389(6) . ?
C2 H2 0.9500 . ?
C2 C3 1.394(6) . ?
C4 H4 0.9500 . ?
C4 C5 1.381(6) . ?
C4 C3 1.373(6) . ?
C17 H17 0.9500 . ?
C17 C16 1.382(7) . ?
C5 H5 0.9500 . ?
C3 H3 0.9500 . ?
C15 H15 0.9500 . ?
C15 C16 1.389(6) . ?
C16 C19 1.516(6) . ?
C19 H19A 0.9800 . ?
C19 H19B 0.9800 . ?
C19 H19C 0.9800 . ?
